data_4112105
loop_
_publ_author_name
'Tapas Kumar Maji'
'Golam Mostafa'
'Ryotaro Matsuda'
'Susumu Kitagawa'

_publ_section_title
;
 Guest-Induced Asymmetry in a Metal-Organic Porous Solid with Reversible
 Single-Crystal-to-Single-Crystal Structural Transformation
;
_journal_name_full 'Journal of the American Chemical Society'
_journal_page_first 17152
_journal_page_last 17153
_journal_paper_doi 10.1021/ja0561439
_journal_volume 127
_journal_year 2005
_chemical_formula_sum 'C40 H34 Cu2 N6 O8'
_chemical_formula_weight 853.83
_chemical_name_systematic
;
 ?
;
_space_group_IT_number 29
_symmetry_cell_setting orthorhombic
_symmetry_Int_Tables_number 29
_symmetry_space_group_name_Hall 'P 2c -2ac'
_symmetry_space_group_name_H-M 'P c a 21'
_atom_sites_solution_hydrogens geom
_atom_sites_solution_primary direct
_atom_sites_solution_secondary difmap
_audit_creation_method SHELXL-97
_cell_angle_alpha 90.00
_cell_angle_beta 90.00
_cell_angle_gamma 90.00
_cell_formula_units_Z 4
_cell_length_a 13.732(5)
_cell_length_b 13.721(5)
_cell_length_c 20.397(5)
_cell_measurement_reflns_used all
_cell_measurement_temperature 373(2)
_cell_measurement_theta_max 27.50
_cell_measurement_theta_min 3.13
_cell_volume 3843(2)
_computing_cell_refinement 'Rigaku/MSC Mercury CCD'
_computing_data_collection 'Rigaku/MSC Mercury CCD'
_computing_molecular_graphics 'Ortep-3 for windows (Farrugia, 1997)'
_computing_publication_material 'Platon99 (Spek, 1999)'
_computing_structure_refinement 'SHELXL-97 (Sheldrick, 1997)'
_computing_structure_solution 'SHELXS-97 (Sheldrick, 1997)'
_diffrn_ambient_temperature 373(2)
_diffrn_measured_fraction_theta_full 0.988
_diffrn_measured_fraction_theta_max 0.988
_diffrn_measurement_device_type 'Rigaku/MSC Mercury CCD'
_diffrn_measurement_method 'omega scan'
_diffrn_radiation_monochromator graphite
_diffrn_radiation_source 'fine-focus sealed tube'
_diffrn_radiation_type MoK\a
_diffrn_radiation_wavelength 0.71069
_diffrn_reflns_av_R_equivalents 0.0000
_diffrn_reflns_av_sigmaI/netI 0.0425
_diffrn_reflns_limit_h_max 17
_diffrn_reflns_limit_h_min -17
_diffrn_reflns_limit_k_max 17
_diffrn_reflns_limit_k_min -17
_diffrn_reflns_limit_l_max 26
_diffrn_reflns_limit_l_min -26
_diffrn_reflns_number 23931
_diffrn_reflns_theta_full 27.50
_diffrn_reflns_theta_max 27.50
_diffrn_reflns_theta_min 3.13
_exptl_absorpt_coefficient_mu 1.168
_exptl_absorpt_correction_T_max 1.0000
_exptl_absorpt_correction_T_min 0.6385
_exptl_absorpt_correction_type empirical
_exptl_absorpt_process_details REQABA
_exptl_crystal_colour 'deep blue'
_exptl_crystal_density_diffrn 1.476
_exptl_crystal_description Prism
_exptl_crystal_F_000 1752
_exptl_crystal_size_max 0.25
_exptl_crystal_size_mid 0.25
_exptl_crystal_size_min 0.20
_refine_diff_density_max 0.968
_refine_diff_density_min -0.329
_refine_diff_density_rms 0.066
_refine_ls_abs_structure_details 'Flack H D (1983), Acta Cryst. A39, 876-881'
_refine_ls_abs_structure_Flack 0.502(9)
_refine_ls_extinction_method none
_refine_ls_goodness_of_fit_ref 1.021
_refine_ls_hydrogen_treatment constr
_refine_ls_matrix_type full
_refine_ls_number_parameters 506
_refine_ls_number_reflns 23931
_refine_ls_number_restraints 1
_refine_ls_restrained_S_all 1.021
_refine_ls_R_factor_all 0.0917
_refine_ls_R_factor_gt 0.0559
_refine_ls_shift/su_max 0.001
_refine_ls_shift/su_mean 0.000
_refine_ls_structure_factor_coef Fsqd
_refine_ls_weighting_details 'calc w=1/[\s^2^(Fo^2^)+(0.0845P)^2^+0.0000P] where P=(Fo^2^+2Fc^2^)/3'
_refine_ls_weighting_scheme calc
_refine_ls_wR_factor_gt 0.1466
_refine_ls_wR_factor_ref 0.1647
_reflns_number_gt 15544
_reflns_number_total 23931
_reflns_threshold_expression >2sigma(I)
_cod_data_source_file ja0561439si20050907_030725.cif
_cod_data_source_block complex_dehydrated
_cod_database_code 4112105

loop_
_symmetry_equiv_pos_as_xyz
'x, y, z'
'-x, -y, z+1/2'
'-x+1/2, y, z+1/2'
'x+1/2, -y, z'

loop_
_atom_site_label
_atom_site_type_symbol
_atom_site_fract_x
_atom_site_fract_y
_atom_site_fract_z
_atom_site_U_iso_or_equiv
_atom_site_adp_type
_atom_site_occupancy
_atom_site_symmetry_multiplicity
_atom_site_calc_flag
_atom_site_refinement_flags
Cu1 Cu 0.99407(3) 1.37523(3) 0.73170(3) 0.07788(15) Uani 1 1 d .
Cu2 Cu 0.57390(3) 0.86587(3) 1.03767(2) 0.07484(14) Uani 1 1 d .
O1 O 1.13057(19) 1.3359(2) 0.71838(16) 0.0968(9) Uani 1 1 d .
O2 O 1.27501(19) 1.3933(2) 0.69493(18) 0.1136(11) Uani 1 1 d .
O3 O 1.36257(16) 1.5851(3) 0.75282(15) 0.0982(9) Uani 1 1 d .
O4 O 1.34946(19) 1.6210(2) 0.64711(13) 0.0869(8) Uani 1 1 d .
O5 O 0.70766(16) 0.8236(2) 1.05898(13) 0.0877(8) Uani 1 1 d .
O6 O 0.85710(19) 0.88231(19) 1.07505(18) 0.1052(11) Uani 1 1 d .
O7 O 0.92026(18) 1.1089(3) 1.13548(15) 0.1045(10) Uani 1 1 d .
O8 O 0.93522(15) 1.0911(2) 1.02937(13) 0.0780(8) Uani 1 1 d .
N1 N 1.04860(17) 1.5059(2) 0.72129(15) 0.0735(9) Uani 1 1 d .
N2 N 0.6285(2) 0.9985(2) 1.05451(14) 0.0706(8) Uani 1 1 d .
N3 N 0.9606(2) 1.2382(3) 0.74731(18) 0.0886(10) Uani 1 1 d .
N4 N 0.6121(3) 0.8744(3) 0.92847(18) 0.0916(11) Uani 1 1 d .
N5 N 0.5294(2) 0.7257(2) 1.03446(17) 0.0766(8) Uani 1 1 d .
N6 N 0.7099(4) 0.3198(9) 0.8912(3) 0.199(4) Uani 1 1 d .
C1 C 1.0066(3) 1.5957(3) 0.71933(19) 0.0817(11) Uani 1 1 d .
H1 H 0.9392 1.5987 0.7236 0.098 Uiso 1 1 calc R
C2 C 1.0527(3) 1.6772(3) 0.7119(2) 0.0949(13) Uani 1 1 d .
H2 H 1.0198 1.7364 0.7106 0.114 Uiso 1 1 calc R
C3 C 1.1567(3) 1.6725(4) 0.70585(19) 0.0915(12) Uani 1 1 d .
H3 H 1.1923 1.7297 0.7010 0.110 Uiso 1 1 calc R
C4 C 1.1987(2) 1.5948(3) 0.70694(17) 0.0585(8) Uani 1 1 d .
C5 C 1.1472(3) 1.5058(3) 0.7124(2) 0.0753(10) Uani 1 1 d .
C6 C 1.1878(3) 1.4057(4) 0.7090(3) 0.1075(17) Uani 1 1 d .
C7 C 1.3122(2) 1.5949(2) 0.6971(2) 0.0741(11) Uani 1 1 d .
C8 C 0.5802(3) 1.0862(4) 1.0551(2) 0.0912(14) Uani 1 1 d .
H8 H 0.5131 1.0868 1.0490 0.109 Uiso 1 1 calc R
C9 C 0.6273(3) 1.1713(3) 1.0643(2) 0.0814(11) Uani 1 1 d .
H9 H 0.5940 1.2303 1.0637 0.098 Uiso 1 1 calc R
C10 C 0.7282(2) 1.1680(3) 1.0747(2) 0.0849(11) Uani 1 1 d .
H10 H 0.7609 1.2255 1.0845 0.102 Uiso 1 1 calc R
C11 C 0.7826(3) 1.0796(3) 1.0709(2) 0.0858(12) Uani 1 1 d .
C12 C 0.7282(2) 0.9942(4) 1.06352(18) 0.0946(15) Uani 1 1 d .
C13 C 0.8878(3) 1.0925(3) 1.0791(2) 0.0848(11) Uani 1 1 d .
C14 C 0.7693(3) 0.8956(3) 1.06732(18) 0.0765(11) Uani 1 1 d .
C15 C 0.9957(2) 1.1678(3) 0.7127(2) 0.0734(11) Uani 1 1 d .
H15 H 1.0382 1.1849 0.6791 0.088 Uiso 1 1 calc R
C16 C 0.9772(3) 1.0726(3) 0.7202(2) 0.0879(12) Uani 1 1 d .
H16 H 0.9966 1.0286 0.6880 0.105 Uiso 1 1 calc R
C17 C 0.9280(3) 1.0384(3) 0.7772(3) 0.0981(14) Uani 1 1 d .
C18 C 0.8930(3) 1.1100(4) 0.8127(2) 0.0973(13) Uani 1 1 d .
H18 H 0.8573 1.0935 0.8498 0.117 Uiso 1 1 calc R
C19 C 0.9048(3) 1.2074(4) 0.7993(2) 0.0967(13) Uani 1 1 d .
H19 H 0.8746 1.2533 0.8260 0.116 Uiso 1 1 calc R
C20 C 0.9184(3) 0.9298(4) 0.7907(2) 0.1110(15) Uani 1 1 d .
H20A H 0.8901 0.9210 0.8339 0.133 Uiso 1 1 calc R
H20B H 0.9829 0.9011 0.7914 0.133 Uiso 1 1 calc R
C21 C 0.8555(2) 0.8746(3) 0.7402(2) 0.0976(15) Uani 1 1 d .
H21A H 0.8839 0.8841 0.6971 0.117 Uiso 1 1 calc R
H21B H 0.8588 0.8055 0.7500 0.117 Uiso 1 1 calc R
C22 C 0.7489(3) 0.9044(4) 0.7373(2) 0.1244(18) Uani 1 1 d .
H22A H 0.7442 0.9720 0.7236 0.149 Uiso 1 1 calc R
H22B H 0.7154 0.8648 0.7050 0.149 Uiso 1 1 calc R
C23 C 0.7000(3) 0.8922(3) 0.8035(2) 0.0776(10) Uani 1 1 d .
C24 C 0.6588(3) 0.9715(4) 0.8382(2) 0.1098(15) Uani 1 1 d .
H24 H 0.6610 1.0338 0.8203 0.132 Uiso 1 1 calc R
C25 C 0.6144(3) 0.9565(4) 0.8995(2) 0.1025(14) Uani 1 1 d .
H25 H 0.5851 1.0095 0.9200 0.123 Uiso 1 1 calc R
C26 C 0.6497(4) 0.7949(4) 0.9012(2) 0.1160(16) Uani 1 1 d .
H26 H 0.6463 0.7348 0.9222 0.139 Uiso 1 1 calc R
C27 C 0.6978(3) 0.8051(4) 0.8359(2) 0.0944(13) Uani 1 1 d .
H27 H 0.7269 0.7509 0.8168 0.113 Uiso 1 1 calc R
C28 C 0.5806(3) 0.6558(4) 1.05746(17) 0.0885(15) Uani 1 1 d .
H28 H 0.6393 0.6734 1.0769 0.106 Uiso 1 1 calc R
C29 C 0.5578(4) 0.5501(3) 1.0569(2) 0.1032(16) Uani 1 1 d .
H29 H 0.6004 0.5028 1.0724 0.124 Uiso 1 1 calc R
C30 C 0.4643(3) 0.5281(3) 1.0303(2) 0.0875(12) Uani 1 1 d .
C31 C 0.4083(3) 0.6073(3) 1.0074(2) 0.0953(13) Uani 1 1 d .
H31 H 0.3459 0.5956 0.9915 0.114 Uiso 1 1 calc R
C32 C 0.4440(3) 0.7033(4) 1.0078(2) 0.1000(15) Uani 1 1 d .
H32 H 0.4068 0.7525 0.9889 0.120 Uiso 1 1 calc R
C33 C 0.4284(4) 0.4288(4) 1.0284(4) 0.1409(19) Uani 1 1 d .
H33A H 0.3910 0.4193 1.0682 0.169 Uiso 1 1 calc R
H33B H 0.4850 0.3868 1.0317 0.169 Uiso 1 1 calc R
C34 C 0.3688(5) 0.3904(4) 0.9743(4) 0.164(3) Uani 1 1 d .
H34A H 0.3085 0.4272 0.9725 0.197 Uiso 1 1 calc R
H34B H 0.3522 0.3232 0.9841 0.197 Uiso 1 1 calc R
C35 C 0.4160(4) 0.3941(5) 0.9083(4) 0.162(3) Uani 1 1 d .
H35A H 0.4068 0.4593 0.8910 0.194 Uiso 1 1 calc R
H35B H 0.3806 0.3499 0.8798 0.194 Uiso 1 1 calc R
C36 C 0.5250(6) 0.3692(4) 0.9025(3) 0.1125(19) Uani 1 1 d .
C37 C 0.5907(5) 0.4358(5) 0.8866(3) 0.140(2) Uani 1 1 d .
H37 H 0.5728 0.5002 0.8792 0.168 Uiso 1 1 calc R
C38 C 0.6901(9) 0.4057(7) 0.8813(5) 0.218(6) Uani 1 1 d .
H38 H 0.7385 0.4502 0.8705 0.261 Uiso 1 1 calc R
C39 C 0.6516(7) 0.2524(5) 0.9021(4) 0.161(3) Uani 1 1 d .
H39 H 0.6725 0.1882 0.9056 0.193 Uiso 1 1 calc R
C40 C 0.5463(6) 0.2788(6) 0.9093(3) 0.153(2) Uani 1 1 d .
H40 H 0.4989 0.2322 0.9183 0.184 Uiso 1 1 calc R

loop_
_atom_site_aniso_label
_atom_site_aniso_U_11
_atom_site_aniso_U_22
_atom_site_aniso_U_33
_atom_site_aniso_U_23
_atom_site_aniso_U_13
_atom_site_aniso_U_12
Cu1 0.0329(2) 0.0965(3) 0.1042(4) 0.0011(3) 0.0011(2) 0.00080(19)
Cu2 0.0339(2) 0.0952(3) 0.0954(3) 0.0008(3) -0.0014(2) 0.00146(19)
O1 0.0546(15) 0.0793(16) 0.156(3) 0.0240(19) 0.0192(16) 0.0078(14)
O2 0.0287(14) 0.114(2) 0.198(4) -0.020(2) 0.0157(16) -0.0158(14)
O3 0.0212(11) 0.143(3) 0.130(2) -0.0230(19) 0.0023(12) -0.0147(14)
O4 0.0508(14) 0.132(3) 0.0776(16) 0.0139(15) 0.0276(13) 0.0112(14)
O5 0.0324(12) 0.121(2) 0.110(2) 0.0063(16) -0.0057(12) 0.0147(14)
O6 0.0267(13) 0.094(2) 0.195(3) 0.0118(17) -0.0053(15) -0.0058(12)
O7 0.0410(14) 0.183(3) 0.089(2) 0.0173(19) 0.0009(13) -0.0110(16)
O8 0.0460(13) 0.1197(19) 0.0682(16) 0.0504(17) 0.0055(11) -0.0183(13)
N1 0.0274(12) 0.0811(19) 0.112(2) 0.0228(17) -0.0026(13) 0.0105(13)
N2 0.0610(18) 0.0669(18) 0.084(2) -0.0144(13) -0.0075(13) -0.0240(15)
N3 0.058(2) 0.090(2) 0.118(3) -0.002(2) 0.0113(18) -0.0090(18)
N4 0.062(2) 0.124(3) 0.089(2) -0.006(2) -0.0067(17) 0.012(2)
N5 0.0464(16) 0.096(2) 0.0876(19) -0.0013(19) 0.0106(15) -0.0053(16)
N6 0.099(4) 0.391(13) 0.108(4) -0.055(7) 0.018(3) -0.061(6)
C1 0.054(2) 0.122(3) 0.070(3) -0.007(2) 0.0040(17) 0.000(2)
C2 0.043(2) 0.094(3) 0.147(4) 0.001(3) -0.004(2) 0.017(2)
C3 0.081(3) 0.111(3) 0.083(3) 0.018(2) -0.002(2) -0.023(3)
C4 0.0407(17) 0.062(2) 0.073(2) 0.0055(16) -0.0066(14) 0.0171(16)
C5 0.058(2) 0.066(2) 0.102(3) -0.0019(18) 0.0026(18) 0.0075(19)
C6 0.038(2) 0.120(4) 0.164(5) -0.063(3) -0.012(2) -0.022(2)
C7 0.0414(19) 0.0301(16) 0.151(4) -0.0111(19) -0.009(2) -0.0076(14)
C8 0.0383(19) 0.132(4) 0.104(4) -0.014(3) -0.0063(18) 0.006(2)
C9 0.047(2) 0.099(3) 0.098(3) 0.000(2) -0.0100(18) -0.003(2)
C10 0.0281(17) 0.105(3) 0.122(3) -0.004(2) -0.0041(17) 0.0003(19)
C11 0.046(2) 0.101(3) 0.111(3) -0.022(2) -0.0051(18) -0.022(2)
C12 0.0274(17) 0.184(5) 0.073(2) 0.000(2) 0.0002(14) 0.031(2)
C13 0.082(3) 0.083(3) 0.090(3) 0.005(2) -0.004(2) -0.015(2)
C14 0.0396(19) 0.113(3) 0.077(2) -0.030(2) -0.0198(15) 0.021(2)
C15 0.0395(18) 0.060(2) 0.120(3) 0.012(2) -0.0003(17) -0.0143(16)
C16 0.056(2) 0.106(3) 0.103(3) -0.039(3) -0.007(2) -0.003(2)
C17 0.054(2) 0.092(3) 0.148(4) 0.026(3) -0.002(2) 0.037(2)
C18 0.063(3) 0.121(4) 0.109(3) 0.023(3) 0.028(2) 0.025(3)
C19 0.053(2) 0.142(4) 0.095(3) 0.003(3) 0.017(2) 0.006(3)
C20 0.107(4) 0.130(4) 0.096(3) -0.002(3) 0.010(3) 0.002(3)
C21 0.041(2) 0.124(4) 0.127(4) -0.048(3) 0.029(2) -0.031(2)
C22 0.056(2) 0.234(6) 0.084(3) -0.001(3) 0.005(2) -0.016(3)
C23 0.056(2) 0.056(2) 0.121(3) -0.008(2) -0.008(2) 0.0026(17)
C24 0.080(3) 0.165(5) 0.084(3) 0.026(3) 0.002(2) 0.003(3)
C25 0.089(3) 0.115(4) 0.103(3) 0.025(3) 0.012(3) 0.007(3)
C26 0.134(4) 0.117(4) 0.097(3) -0.016(3) 0.022(3) -0.029(3)
C27 0.057(2) 0.140(4) 0.086(3) -0.031(3) 0.0052(19) 0.016(2)
C28 0.056(2) 0.156(4) 0.054(2) -0.042(2) -0.0089(15) 0.034(3)
C29 0.135(5) 0.070(3) 0.105(4) 0.011(2) 0.018(3) 0.003(3)
C30 0.079(3) 0.085(3) 0.098(3) -0.046(2) 0.004(2) -0.017(2)
C31 0.062(3) 0.098(3) 0.126(4) -0.012(3) -0.001(2) -0.016(2)
C32 0.066(3) 0.107(4) 0.127(4) 0.024(3) 0.019(2) 0.040(3)
C33 0.123(4) 0.131(5) 0.169(6) -0.006(4) -0.003(4) -0.002(4)
C34 0.164(6) 0.159(5) 0.169(5) -0.086(5) 0.033(5) -0.112(5)
C35 0.083(4) 0.245(9) 0.159(6) 0.033(5) -0.037(4) -0.029(4)
C36 0.169(6) 0.082(4) 0.087(3) -0.014(3) -0.005(3) -0.013(4)
C37 0.159(6) 0.112(5) 0.149(5) -0.019(4) 0.027(4) 0.002(5)
C38 0.294(14) 0.162(8) 0.197(8) 0.062(7) 0.147(9) 0.017(8)
C39 0.166(7) 0.095(4) 0.221(7) -0.075(5) -0.038(6) 0.022(4)
C40 0.192(8) 0.151(7) 0.117(5) 0.004(4) 0.034(5) -0.046(6)

loop_
_atom_type_symbol
_atom_type_description
_atom_type_scat_dispersion_real
_atom_type_scat_dispersion_imag
_atom_type_scat_source
C C 0.0033 0.0016 'International Tables Vol C Tables 4.2.6.8 and 6.1.1.4'
H H 0.0000 0.0000 'International Tables Vol C Tables 4.2.6.8 and 6.1.1.4'
Cu Cu 0.3201 1.2651 'International Tables Vol C Tables 4.2.6.8 and 6.1.1.4'
N N 0.0061 0.0033 'International Tables Vol C Tables 4.2.6.8 and 6.1.1.4'
O O 0.0106 0.0060 'International Tables Vol C Tables 4.2.6.8 and 6.1.1.4'

loop_
_geom_angle_atom_site_label_1
_geom_angle_atom_site_label_2
_geom_angle_atom_site_label_3
_geom_angle
_geom_angle_site_symmetry_1
_geom_angle_site_symmetry_3
O3 Cu1 N1 97.09(13) 4_485 .
O3 Cu1 N3 90.86(14) 4_485 .
N1 Cu1 N3 170.62(12) . .
O3 Cu1 O1 175.01(14) 4_485 .
N1 Cu1 O1 82.64(11) . .
N3 Cu1 O1 89.00(13) . .
O5 Cu2 N2 83.14(13) . .
O5 Cu2 O8 172.13(11) . 4_475
N2 Cu2 O8 95.93(12) . 4_475
O5 Cu2 N5 90.50(13) . .
N2 Cu2 N5 170.66(13) . .
O8 Cu2 N5 89.43(12) 4_475 .
O5 Cu2 N4 90.92(12) . .
N2 Cu2 N4 91.99(13) . .
O8 Cu2 N4 96.93(12) 4_475 .
N5 Cu2 N4 94.95(14) . .
C6 O1 Cu1 114.1(3) . .
C7 O3 Cu1 105.4(2) . 4_585
C14 O5 Cu2 114.0(2) . .
C13 O8 Cu2 116.0(3) . 4_575
C1 N1 C5 114.7(3) . .
C1 N1 Cu1 132.1(2) . .
C5 N1 Cu1 113.1(2) . .
C8 N2 C12 120.9(4) . .
C8 N2 Cu2 128.2(3) . .
C12 N2 Cu2 110.9(3) . .
C15 N3 C19 113.6(4) . .
C15 N3 Cu1 122.8(3) . .
C19 N3 Cu1 123.4(3) . .
C25 N4 C26 121.5(5) . .
C25 N4 Cu2 120.1(3) . .
C26 N4 Cu2 117.0(3) . .
C28 N5 C32 117.5(4) . .
C28 N5 Cu2 122.4(3) . .
C32 N5 Cu2 120.1(3) . .
C38 N6 C39 126.9(9) . .
C2 C1 N1 125.3(4) . .
C2 C1 H1 117.4 . .
N1 C1 H1 117.4 . .
C1 C2 C3 117.3(4) . .
C1 C2 H2 121.4 . .
C3 C2 H2 121.4 . .
C4 C3 C2 120.7(4) . .
C4 C3 H3 119.6 . .
C2 C3 H3 119.6 . .
C3 C4 C5 121.5(4) . .
C3 C4 C7 117.9(4) . .
C5 C4 C7 120.4(3) . .
N1 C5 C4 120.2(3) . .
N1 C5 C6 112.3(3) . .
C4 C5 C6 127.4(3) . .
O2 C6 O1 122.3(5) . .
O2 C6 C5 119.9(4) . .
O1 C6 C5 117.7(4) . .
O4 C7 O3 122.3(3) . .
O4 C7 C4 122.2(4) . .
O3 C7 C4 113.9(3) . .
C9 C8 N2 121.9(3) . .
C9 C8 H8 119.1 . .
N2 C8 H8 119.1 . .
C8 C9 C10 117.8(4) . .
C8 C9 H9 121.1 . .
C10 C9 H9 121.1 . .
C9 C10 C11 122.5(4) . .
C9 C10 H10 118.8 . .
C11 C10 H10 118.8 . .
C12 C11 C10 116.0(3) . .
C12 C11 C13 129.9(4) . .
C10 C11 C13 114.0(4) . .
N2 C12 C11 120.5(4) . .
N2 C12 C14 115.3(4) . .
C11 C12 C14 124.2(3) . .
O8 C13 O7 125.7(4) . .
O8 C13 C11 115.7(4) . .
O7 C13 C11 118.5(4) . .
O6 C14 O5 122.5(4) . .
O6 C14 C12 121.4(4) . .
O5 C14 C12 116.0(3) . .
N3 C15 C16 126.7(4) . .
N3 C15 H15 116.7 . .
C16 C15 H15 116.7 . .
C15 C16 C17 120.2(4) . .
C15 C16 H16 119.9 . .
C17 C16 H16 119.9 . .
C18 C17 C16 112.2(4) . .
C18 C17 C20 127.0(5) . .
C16 C17 C20 120.7(4) . .
C17 C18 C19 125.2(5) . .
C17 C18 H18 117.4 . .
C19 C18 H18 117.4 . .
C18 C19 N3 121.2(4) . .
C18 C19 H19 119.4 . .
N3 C19 H19 119.4 . .
C17 C20 C21 114.1(4) . .
C17 C20 H20A 108.7 . .
C21 C20 H20A 108.7 . .
C17 C20 H20B 108.7 . .
C21 C20 H20B 108.7 . .
H20A C20 H20B 107.6 . .
C22 C21 C20 115.6(3) . .
C22 C21 H21A 108.4 . .
C20 C21 H21A 108.4 . .
C22 C21 H21B 108.4 . .
C20 C21 H21B 108.4 . .
H21A C21 H21B 107.4 . .
C23 C22 C21 111.2(4) . .
C23 C22 H22A 109.4 . .
C21 C22 H22A 109.4 . .
C23 C22 H22B 109.4 . .
C21 C22 H22B 109.4 . .
H22A C22 H22B 108.0 . .
C27 C23 C24 115.0(4) . .
C27 C23 C22 122.4(4) . .
C24 C23 C22 122.5(4) . .
C25 C24 C23 120.4(5) . .
C25 C24 H24 119.8 . .
C23 C24 H24 119.8 . .
N4 C25 C24 123.5(5) . .
N4 C25 H25 118.2 . .
C24 C25 H25 118.2 . .
N4 C26 C27 117.9(5) . .
N4 C26 H26 121.0 . .
C27 C26 H26 121.0 . .
C23 C27 C26 121.5(4) . .
C23 C27 H27 119.2 . .
C26 C27 H27 119.2 . .
N5 C28 C29 127.9(4) . .
N5 C28 H28 116.0 . .
C29 C28 H28 116.0 . .
C30 C29 C28 113.6(4) . .
C30 C29 H29 123.2 . .
C28 C29 H29 123.2 . .
C31 C30 C29 116.9(4) . .
C31 C30 C33 122.0(4) . .
C29 C30 C33 121.1(5) . .
C32 C31 C30 122.0(4) . .
C32 C31 H31 119.0 . .
C30 C31 H31 119.0 . .
N5 C32 C31 121.8(4) . .
N5 C32 H32 119.1 . .
C31 C32 H32 119.1 . .
C30 C33 C34 123.1(6) . .
C30 C33 H33A 106.6 . .
C34 C33 H33A 106.6 . .
C30 C33 H33B 106.6 . .
C34 C33 H33B 106.6 . .
H33A C33 H33B 106.5 . .
C33 C34 C35 115.0(5) . .
C33 C34 H34A 108.5 . .
C35 C34 H34A 108.5 . .
C33 C34 H34B 108.5 . .
C35 C34 H34B 108.5 . .
H34A C34 H34B 107.5 . .
C34 C35 C36 118.9(5) . .
C34 C35 H35A 107.6 . .
C36 C35 H35A 107.6 . .
C34 C35 H35B 107.6 . .
C36 C35 H35B 107.6 . .
H35A C35 H35B 107.0 . .
C40 C36 C37 122.6(7) . .
C40 C36 C35 115.3(7) . .
C37 C36 C35 121.9(6) . .
C36 C37 C38 118.1(7) . .
C36 C37 H37 121.0 . .
C38 C37 H37 121.0 . .
N6 C38 C37 118.4(9) . .
N6 C38 H38 120.8 . .
C37 C38 H38 120.8 . .
N6 C39 C40 117.4(7) . .
N6 C39 H39 121.3 . .
C40 C39 H39 121.3 . .
C36 C40 C39 116.3(6) . .
C36 C40 H40 121.9 . .
C39 C40 H40 121.9 . .

loop_
_geom_bond_atom_site_label_1
_geom_bond_atom_site_label_2
_geom_bond_distance
_geom_bond_site_symmetry_2
Cu1 O3 1.935(2) 4_485
Cu1 N1 1.955(3) .
Cu1 N3 1.961(3) .
Cu1 O1 1.969(3) .
Cu2 O5 1.975(2) .
Cu2 N2 1.998(3) .
Cu2 O8 2.001(2) 4_475
Cu2 N5 2.019(3) .
Cu2 N4 2.291(4) .
O1 C6 1.254(5) .
O2 C6 1.243(5) .
O3 C7 1.336(5) .
O3 Cu1 1.935(2) 4_585
O4 C7 1.196(5) .
O5 C14 1.312(4) .
O6 C14 1.229(4) .
O7 C13 1.253(5) .
O8 C13 1.205(5) .
O8 Cu2 2.001(2) 4_575
N1 C1 1.360(4) .
N1 C5 1.366(4) .
N2 C8 1.374(5) .
N2 C12 1.382(4) .
N3 C15 1.290(5) .
N3 C19 1.375(5) .
N4 C25 1.273(5) .
N4 C26 1.329(6) .
N5 C28 1.278(5) .
N5 C32 1.330(5) .
N6 C38 1.227(12) .
N6 C39 1.243(8) .
C1 C2 1.294(5) .
C1 H1 0.9300 .
C2 C3 1.434(5) .
C2 H2 0.9300 .
C3 C4 1.212(5) .
C3 H3 0.9300 .
C4 C5 1.415(5) .
C4 C7 1.572(4) .
C5 C6 1.484(5) .
C8 C9 1.348(6) .
C8 H8 0.9300 .
C9 C10 1.402(5) .
C9 H9 0.9300 .
C10 C11 1.426(6) .
C10 H10 0.9300 .
C11 C12 1.397(6) .
C11 C13 1.466(6) .
C12 C14 1.468(6) .
C15 C16 1.340(6) .
C15 H15 0.9300 .
C16 C17 1.425(6) .
C16 H16 0.9300 .
C17 C18 1.310(6) .
C17 C20 1.522(6) .
C18 C19 1.374(6) .
C18 H18 0.9300 .
C19 H19 0.9300 .
C20 C21 1.543(6) .
C20 H20A 0.9700 .
C20 H20B 0.9700 .
C21 C22 1.521(5) .
C21 H21A 0.9700 .
C21 H21B 0.9700 .
C22 C23 1.518(6) .
C22 H22A 0.9700 .
C22 H22B 0.9700 .
C23 C27 1.366(6) .
C23 C24 1.415(6) .
C24 C25 1.406(6) .
C24 H24 0.9300 .
C25 H25 0.9300 .
C26 C27 1.494(6) .
C26 H26 0.9300 .
C27 H27 0.9300 .
C28 C29 1.484(6) .
C28 H28 0.9300 .
C29 C30 1.427(6) .
C29 H29 0.9300 .
C30 C31 1.411(6) .
C30 C33 1.448(6) .
C31 C32 1.406(6) .
C31 H31 0.9300 .
C32 H32 0.9300 .
C33 C34 1.471(8) .
C33 H33A 0.9700 .
C33 H33B 0.9700 .
C34 C35 1.495(9) .
C34 H34A 0.9700 .
C34 H34B 0.9700 .
C35 C36 1.540(8) .
C35 H35A 0.9700 .
C35 H35B 0.9700 .
C36 C40 1.283(8) .
C36 C37 1.324(8) .
C37 C38 1.429(11) .
C37 H37 0.9300 .
C38 H38 0.9300 .
C39 C40 1.498(9) .
C39 H39 0.9300 .
C40 H40 0.9300 .
